data_7036593
loop_
_publ_author_name
'Zou, Hua-Hong'
'Sheng, Liang-Bing'
'Liang, Fu-Pei'
'Chen, Zi-Lu'
'Zhang, Yi-Quan'

_publ_section_title
;
 Experimental and theoretical investigations of four 3d-4f butterfly
 single-molecule magnets.
;
_journal_issue 42
_journal_name_full 'Dalton transactions (Cambridge, England : 2003)'
_journal_page_first 18544
_journal_page_last 18552
_journal_paper_doi 10.1039/c5dt03368c
_journal_volume 44
_journal_year 2015
_chemical_formula_moiety 'C28 H38 N8 Ni2 O22 Tb2, 2(C2 N)'
_chemical_formula_sum 'C32 H38 N10 Ni2 O22 Tb2'
_chemical_formula_weight 1349.98
_chemical_name_systematic
;
 ? 
;
_space_group_crystal_system triclinic
_space_group_IT_number 2
_space_group_name_Hall '-P 1'
_space_group_name_H-M_alt 'P -1'
_symmetry_space_group_name_Hall '-P 1'
_symmetry_space_group_name_H-M 'P -1'
_atom_sites_solution_hydrogens geom
_atom_sites_solution_primary direct
_atom_sites_solution_secondary difmap
_audit_creation_date 2014-10-19
_audit_creation_method
;
  Olex2 1.2-ac2
  (compiled 2014.10.19 svn.r2239, GUI svn.r4109)
;
_audit_update_record
;
2014-11-26 deposited with the CCDC.
2015-09-22 downloaded from the CCDC.
;
_cell_angle_alpha 72.702(3)
_cell_angle_beta 85.036(4)
_cell_angle_gamma 83.513(4)
_cell_formula_units_Z 1
_cell_length_a 8.7774(19)
_cell_length_b 11.403(3)
_cell_length_c 12.193(3)
_cell_measurement_temperature 296(2)
_cell_volume 1155.9(5)
_computing_cell_refinement
;
CrysAlisPro, Oxford Diffraction Ltd.,
Version 1.171.34.44 (release 19-10-2014 CrysAlis171 .NET)
(compiled Oct 19 2014,12:18:55)
;
_computing_data_collection
;
CrysAlisPro, Oxford Diffraction Ltd.,
Version 1.171.34.44 (release 19-10-2014 CrysAlis171 .NET)
(compiled Oct 19 2014,12:18:55)
;
_computing_data_reduction
;
CrysAlisPro, Oxford Diffraction Ltd.,
Version 1.171.34.44 (release 19-10-2014 CrysAlis171 .NET)
(compiled Oct 19 2014,12:18:55)
;
_computing_molecular_graphics
;
O. V. Dolomanov, L. J. Bourhis, R. J. Gildea, J. A. K. Howard and H. Puschmann,
OLEX2: a complete structure solution, refinement and analysis program.
J. Appl. Cryst. (2009). 42, 339-341.
;
_computing_publication_material
;
O. V. Dolomanov, L. J. Bourhis, R. J. Gildea, J. A. K. Howard and H. Puschmann,
OLEX2: a complete structure solution, refinement and analysis program.
J. Appl. Cryst. (2009). 42, 339-341.
;
_computing_structure_refinement
;
XL, G.M. Sheldrick, Acta Cryst.
(2008). A64, 112-122
;
_computing_structure_solution
;
XS, G.M. Sheldrick, Acta Cryst.
(2008). A64, 112-122
;
_diffrn_ambient_temperature 296.15
_diffrn_measured_fraction_theta_full 0.989
_diffrn_measured_fraction_theta_max 0.989
_diffrn_measurement_device_type 'Bruker SMART CCD'
_diffrn_measurement_method 'area detector'
_diffrn_radiation_monochromator graphite
_diffrn_radiation_type 'Mo K\a'
_diffrn_radiation_wavelength 0.71073
_diffrn_reflns_av_R_equivalents 0.0306
_diffrn_reflns_av_unetI/netI 0.0463
_diffrn_reflns_limit_h_max 10
_diffrn_reflns_limit_h_min -10
_diffrn_reflns_limit_k_max 13
_diffrn_reflns_limit_k_min -14
_diffrn_reflns_limit_l_max 15
_diffrn_reflns_limit_l_min -15
_diffrn_reflns_number 10032
_diffrn_reflns_theta_full 26.37
_diffrn_reflns_theta_max 26.37
_diffrn_reflns_theta_min 1.75
_diffrn_source 'fine-focus sealed tube'
_diffrn_source_current n/a
_diffrn_source_voltage n/a
_exptl_absorpt_coefficient_mu 3.914
_exptl_absorpt_correction_T_max 0.5393
_exptl_absorpt_correction_T_min 0.4797
_exptl_absorpt_correction_type multi-scan
_exptl_absorpt_process_details
;
CrysAlisPro, Agilent Technologies,
Version 1.171.35.21 (release 19-10-2014 CrysAlis171 .NET)
(compiled Oct 19 2014,12:18:06)
Empirical absorption correction using spherical harmonics,
 implemented in SCALE3 ABSPACK scaling algorithm.
;
_exptl_crystal_colour green
_exptl_crystal_density_diffrn 1.939
_exptl_crystal_density_method 'not measured'
_exptl_crystal_description block
_exptl_crystal_F_000 662
_exptl_crystal_preparation 'Magnetic properties'
_exptl_crystal_size_max 0.23
_exptl_crystal_size_mid 0.19
_exptl_crystal_size_min 0.17
_refine_diff_density_max 0.869
_refine_diff_density_min -0.547
_refine_diff_density_rms 0.125
_refine_ls_extinction_method none
_refine_ls_goodness_of_fit_ref 1.053
_refine_ls_hydrogen_treatment mixed
_refine_ls_matrix_type full
_refine_ls_number_parameters 313
_refine_ls_number_reflns 4670
_refine_ls_number_restraints 2
_refine_ls_restrained_S_all 1.052
_refine_ls_R_factor_all 0.0383
_refine_ls_R_factor_gt 0.0310
_refine_ls_shift/su_max 0.001
_refine_ls_shift/su_mean 0.000
_refine_ls_structure_factor_coef Fsqd
_refine_ls_weighting_details 'calc w=1/[\s^2^(Fo^2^)+(0.0351P)^2^+1.6400P] where P=(Fo^2^+2Fc^2^)/3'
_refine_ls_weighting_scheme calc
_refine_ls_wR_factor_gt 0.0721
_refine_ls_wR_factor_ref 0.0822
_reflns_number_gt 4088
_reflns_number_total 4670
_reflns_threshold_expression >2sigma(I)
_cod_data_source_file c5dt03368c2.cif
_cod_data_source_block 1016
_cod_depositor_comments 'Adding full bibliography for 7036592--7036595.cif.'
_cod_original_cell_volume 1155.9(4)
_cod_database_code 7036593

loop_
_space_group_symop_id
_space_group_symop_operation_xyz
1 'x, y, z'
2 '-x, -y, -z'

loop_
_atom_site_label
_atom_site_type_symbol
_atom_site_fract_x
_atom_site_fract_y
_atom_site_fract_z
_atom_site_U_iso_or_equiv
_atom_site_adp_type
_atom_site_occupancy
_atom_site_symmetry_multiplicity
_atom_site_calc_flag
_atom_site_refinement_flags
C1 C 0.3286(6) 0.9447(6) -0.3385(5) 0.0439(14) Uani 1 1 d D
H1A H 0.3954 1.0111 -0.3615 0.053 Uiso 1 1 calc R
H1B H 0.3747 0.8783 -0.3684 0.053 Uiso 1 1 calc R
C2 C 0.3089(6) 0.8996(5) -0.2094(5) 0.0358(12) Uani 1 1 d .
H2 H 0.4078 0.8962 -0.1764 0.043 Uiso 1 1 calc R
C3 C 0.2502(6) 0.7700(5) -0.1690(4) 0.0388(12) Uani 1 1 d .
H3A H 0.1752 0.7643 -0.2208 0.047 Uiso 1 1 calc R
H3B H 0.3351 0.7080 -0.1703 0.047 Uiso 1 1 calc R
C4 C 0.1575(7) 0.6363(5) 0.0132(5) 0.0433(14) Uani 1 1 d .
H4 H 0.1950 0.5715 -0.0162 0.052 Uiso 1 1 calc R
C5 C 0.0798(7) 0.6047(5) 0.1269(5) 0.0397(13) Uani 1 1 d .
C6 C 0.0532(8) 0.4811(5) 0.1754(6) 0.0560(17) Uani 1 1 d .
H6 H 0.0911 0.4236 0.1370 0.067 Uiso 1 1 calc R
C7 C -0.0278(9) 0.4435(6) 0.2785(6) 0.0584(18) Uani 1 1 d .
H7 H -0.0452 0.3608 0.3094 0.070 Uiso 1 1 calc R
C8 C -0.0839(8) 0.5271(5) 0.3372(5) 0.0506(15) Uani 1 1 d .
H8 H -0.1396 0.5007 0.4071 0.061 Uiso 1 1 calc R
C9 C -0.0580(6) 0.6483(5) 0.2933(5) 0.0377(12) Uani 1 1 d .
C10 C 0.0257(6) 0.6901(4) 0.1880(4) 0.0310(11) Uani 1 1 d .
C11 C -0.1938(7) 0.7061(6) 0.4546(5) 0.0517(16) Uani 1 1 d .
H11A H -0.2876 0.6754 0.4448 0.078 Uiso 1 1 calc R
H11B H -0.2172 0.7768 0.4825 0.078 Uiso 1 1 calc R
H11C H -0.1342 0.6430 0.5089 0.078 Uiso 1 1 calc R
C12 C 0.4444(6) 0.8408(6) 0.1297(5) 0.0449(14) Uani 1 1 d .
C13 C 0.5576(7) 0.8015(7) 0.2181(6) 0.0590(17) Uani 1 1 d .
H13A H 0.6292 0.8627 0.2044 0.088 Uiso 1 1 calc R
H13B H 0.6117 0.7243 0.2151 0.088 Uiso 1 1 calc R
H13C H 0.5061 0.7916 0.2926 0.088 Uiso 1 1 calc R
C14 C -0.1899(6) 0.8552(5) -0.0279(5) 0.0445(14) Uani 1 1 d .
H14A H -0.1541 0.7894 -0.0605 0.067 Uiso 1 1 calc R
H14B H -0.2915 0.8874 -0.0518 0.067 Uiso 1 1 calc R
H14C H -0.1921 0.8244 0.0545 0.067 Uiso 1 1 calc R
C15 C 0.4824(17) 0.5102(13) 0.202(2) 0.176(8) Uani 1 1 d .
C16 C 0.555(2) 0.5619(16) 0.0981(18) 0.198(9) Uani 1 1 d .
N1 N 0.1790(5) 0.7470(4) -0.0508(4) 0.0312(9) Uani 1 1 d .
N2 N 0.3566(5) 0.8736(5) 0.0619(4) 0.0448(12) Uani 1 1 d .
N3 N 0.2125(6) 0.7855(4) 0.4479(4) 0.0433(11) Uani 1 1 d .
N4 N 0.2350(5) 1.1112(5) 0.2920(4) 0.0451(12) Uani 1 1 d .
N5 N 0.4184(18) 0.4726(14) 0.3193(13) 0.229(9) Uani 1 1 d .
Ni1 Ni 0.13483(7) 0.90263(5) -0.00460(5) 0.02616(14) Uani 1 1 d .
O1 O 0.1797(4) 0.9880(4) -0.3833(3) 0.0410(9) Uani 1 1 d D
H1 H 0.151(4) 0.940(4) -0.417(5) 0.062 Uiso 1 1 d D
O2 O 0.2011(4) 0.9835(3) -0.1707(3) 0.0296(7) Uani 1 1 d .
O3 O 0.0507(4) 0.8096(3) 0.1509(3) 0.0323(8) Uani 1 1 d .
O4 O -0.1059(4) 0.7414(3) 0.3437(3) 0.0372(8) Uani 1 1 d .
O5 O 0.1073(4) 0.8693(4) 0.4617(3) 0.0454(10) Uani 1 1 d .
O6 O 0.2983(6) 0.7328(5) 0.5249(5) 0.0797(16) Uani 1 1 d .
O7 O 0.2172(4) 0.7608(4) 0.3556(3) 0.0438(9) Uani 1 1 d .
O8 O 0.0896(4) 1.1351(4) 0.2918(4) 0.0436(9) Uani 1 1 d .
O9 O 0.3171(5) 1.1816(5) 0.3089(5) 0.0696(14) Uani 1 1 d .
O10 O 0.2864(4) 1.0110(4) 0.2734(4) 0.0448(9) Uani 1 1 d .
O11 O -0.0874(3) 0.9524(3) -0.0670(3) 0.0250(7) Uani 1 1 d .
Tb1 Tb 0.02206(3) 0.94365(2) 0.259869(19) 0.02660(9) Uani 1 1 d .

loop_
_atom_site_aniso_label
_atom_site_aniso_U_11
_atom_site_aniso_U_22
_atom_site_aniso_U_33
_atom_site_aniso_U_23
_atom_site_aniso_U_13
_atom_site_aniso_U_12
C1 0.029(3) 0.069(4) 0.045(3) -0.036(3) -0.001(2) 0.000(3)
C2 0.027(2) 0.047(3) 0.040(3) -0.026(3) -0.005(2) 0.008(2)
C3 0.045(3) 0.042(3) 0.033(3) -0.021(2) -0.003(2) 0.007(2)
C4 0.051(3) 0.036(3) 0.051(3) -0.027(3) -0.018(3) 0.012(2)
C5 0.054(3) 0.027(3) 0.044(3) -0.018(2) -0.020(3) 0.006(2)
C6 0.080(5) 0.034(3) 0.063(4) -0.024(3) -0.022(4) 0.001(3)
C7 0.090(5) 0.030(3) 0.054(4) -0.004(3) -0.016(4) -0.016(3)
C8 0.066(4) 0.042(3) 0.046(3) -0.009(3) -0.016(3) -0.014(3)
C9 0.043(3) 0.029(3) 0.045(3) -0.014(2) -0.013(2) -0.004(2)
C10 0.041(3) 0.024(2) 0.028(2) -0.005(2) -0.014(2) -0.002(2)
C11 0.057(4) 0.060(4) 0.033(3) -0.006(3) 0.007(3) -0.010(3)
C12 0.034(3) 0.051(4) 0.054(4) -0.023(3) -0.005(3) -0.001(3)
C13 0.041(3) 0.080(5) 0.054(4) -0.012(4) -0.012(3) -0.010(3)
C14 0.040(3) 0.046(3) 0.048(3) -0.013(3) 0.001(3) -0.011(2)
C15 0.117(12) 0.088(10) 0.34(3) -0.088(15) -0.058(15) 0.039(8)
C16 0.195(18) 0.125(13) 0.22(2) -0.009(12) 0.050(14) 0.055(12)
N1 0.034(2) 0.029(2) 0.032(2) -0.0132(18) -0.0047(18) 0.0034(17)
N2 0.036(3) 0.052(3) 0.054(3) -0.026(2) -0.016(2) 0.007(2)
N3 0.048(3) 0.044(3) 0.039(3) -0.012(2) -0.013(2) -0.005(2)
N4 0.038(3) 0.052(3) 0.055(3) -0.030(3) -0.007(2) -0.005(2)
N5 0.209(15) 0.182(13) 0.199(14) 0.079(11) 0.065(12) -0.039(10)
Ni1 0.0276(3) 0.0273(3) 0.0265(3) -0.0133(3) -0.0051(2) 0.0035(2)
O1 0.0317(19) 0.059(3) 0.042(2) -0.0318(19) -0.0085(16) 0.0055(17)
O2 0.0249(16) 0.0363(19) 0.0321(18) -0.0181(15) -0.0050(14) 0.0036(14)
O3 0.042(2) 0.0280(18) 0.0284(17) -0.0114(15) -0.0020(15) -0.0012(14)
O4 0.042(2) 0.036(2) 0.0339(19) -0.0104(16) 0.0015(16) -0.0068(16)
O5 0.046(2) 0.060(3) 0.036(2) -0.0245(19) -0.0110(17) 0.0072(19)
O6 0.095(4) 0.073(3) 0.072(3) -0.019(3) -0.058(3) 0.024(3)
O7 0.048(2) 0.046(2) 0.042(2) -0.0214(19) -0.0093(18) 0.0034(18)
O8 0.032(2) 0.046(2) 0.062(3) -0.030(2) -0.0015(18) -0.0022(16)
O9 0.052(3) 0.072(3) 0.105(4) -0.050(3) -0.001(3) -0.024(2)
O10 0.038(2) 0.045(2) 0.061(3) -0.031(2) -0.0078(18) 0.0033(17)
O11 0.0248(16) 0.0258(16) 0.0277(16) -0.0118(14) -0.0020(13) -0.0046(13)
Tb1 0.02695(13) 0.03071(14) 0.02616(13) -0.01454(10) -0.00558(9) 0.00088(9)

loop_
_atom_type_symbol
_atom_type_description
_atom_type_scat_dispersion_real
_atom_type_scat_dispersion_imag
_atom_type_scat_source
C C 0.0033 0.0016 'International Tables Vol C Tables 4.2.6.8 and 6.1.1.4'
H H 0.0000 0.0000 'International Tables Vol C Tables 4.2.6.8 and 6.1.1.4'
N N 0.0061 0.0033 'International Tables Vol C Tables 4.2.6.8 and 6.1.1.4'
Ni Ni 0.3393 1.1124 'International Tables Vol C Tables 4.2.6.8 and 6.1.1.4'
O O 0.0106 0.0060 'International Tables Vol C Tables 4.2.6.8 and 6.1.1.4'
Tb Tb -0.1723 4.1537 'International Tables Vol C Tables 4.2.6.8 and 6.1.1.4'

loop_
_geom_angle_atom_site_label_1
_geom_angle_atom_site_label_2
_geom_angle_atom_site_label_3
_geom_angle
_geom_angle_site_symmetry_1
_geom_angle_site_symmetry_3
H1A C1 H1B 108.4 . .
C2 C1 H1A 110.1 . .
C2 C1 H1B 110.1 . .
O1 C1 H1A 110.1 . .
O1 C1 H1B 110.1 . .
O1 C1 C2 108.2(4) . .
C1 C2 H2 109.2 . .
C1 C2 C3 111.2(4) . .
C3 C2 H2 109.2 . .
O2 C2 C1 108.8(4) . .
O2 C2 H2 109.2 . .
O2 C2 C3 109.2(4) . .
C2 C3 H3A 109.7 . .
C2 C3 H3B 109.7 . .
H3A C3 H3B 108.2 . .
N1 C3 C2 109.8(4) . .
N1 C3 H3A 109.7 . .
N1 C3 H3B 109.7 . .
C5 C4 H4 117.2 . .
N1 C4 H4 117.2 . .
N1 C4 C5 125.6(5) . .
C6 C5 C4 116.3(5) . .
C6 C5 C10 118.9(5) . .
C10 C5 C4 124.8(5) . .
C5 C6 H6 119.6 . .
C7 C6 C5 120.8(6) . .
C7 C6 H6 119.6 . .
C6 C7 H7 119.8 . .
C6 C7 C8 120.5(6) . .
C8 C7 H7 119.8 . .
C7 C8 H8 119.8 . .
C9 C8 C7 120.3(6) . .
C9 C8 H8 119.8 . .
C8 C9 C10 120.8(5) . .
C8 C9 O4 126.3(5) . .
O4 C9 C10 112.9(4) . .
C9 C10 C5 118.7(5) . .
O3 C10 C5 123.4(5) . .
O3 C10 C9 117.9(4) . .
H11A C11 H11B 109.5 . .
H11A C11 H11C 109.5 . .
H11B C11 H11C 109.5 . .
O4 C11 H11A 109.5 . .
O4 C11 H11B 109.5 . .
O4 C11 H11C 109.5 . .
N2 C12 C13 178.5(7) . .
C12 C13 H13A 109.5 . .
C12 C13 H13B 109.5 . .
C12 C13 H13C 109.5 . .
H13A C13 H13B 109.5 . .
H13A C13 H13C 109.5 . .
H13B C13 H13C 109.5 . .
H14A C14 H14B 109.5 . .
H14A C14 H14C 109.5 . .
H14B C14 H14C 109.5 . .
O11 C14 H14A 109.5 . .
O11 C14 H14B 109.5 . .
O11 C14 H14C 109.5 . .
C16 C15 N5 169(2) . .
C3 N1 Ni1 112.0(3) . .
C4 N1 C3 121.4(4) . .
C4 N1 Ni1 126.5(4) . .
C12 N2 Ni1 156.5(5) . .
O6 N3 O5 120.4(5) . .
O6 N3 O7 123.3(5) . .
O7 N3 O5 116.3(4) . .
O8 N4 Tb1 56.0(2) . .
O9 N4 O8 121.4(5) . .
O9 N4 O10 122.7(5) . .
O9 N4 Tb1 176.9(4) . .
O10 N4 O8 115.9(4) . .
O10 N4 Tb1 59.9(3) . .
N1 Ni1 N2 89.47(17) . .
N1 Ni1 O2 83.32(15) . .
N1 Ni1 O11 97.37(15) . .
N1 Ni1 O11 171.91(15) . 2_575
N1 Ni1 Tb1 130.03(12) . .
N1 Ni1 Tb1 91.89(12) . 2_575
N2 Ni1 Tb1 136.31(14) . 2_575
N2 Ni1 Tb1 82.60(13) . .
O2 Ni1 N2 96.85(17) . .
O2 Ni1 O11 104.60(13) . 2_575
O2 Ni1 O11 83.05(12) . .
O2 Ni1 Tb1 40.21(9) . 2_575
O2 Ni1 Tb1 146.53(9) . .
O3 Ni1 N1 91.33(15) . .
O3 Ni1 N2 89.06(18) . .
O3 Ni1 O2 171.97(14) . .
O3 Ni1 O11 80.97(13) . 2_575
O3 Ni1 O11 91.74(13) . .
O3 Ni1 Tb1 134.53(10) . 2_575
O3 Ni1 Tb1 39.59(9) . .
O11 Ni1 N2 173.09(15) . .
O11 Ni1 N2 87.93(15) 2_575 .
O11 Ni1 O11 85.42(12) 2_575 .
O11 Ni1 Tb1 95.28(9) 2_575 2_575
O11 Ni1 Tb1 42.90(8) . 2_575
O11 Ni1 Tb1 93.66(8) . .
O11 Ni1 Tb1 41.98(9) 2_575 .
Tb1 Ni1 Tb1 126.62(2) 2_575 .
C1 O1 H1 111(2) . .
C1 O1 Tb1 118.5(3) . 2_575
Tb1 O1 H1 114(4) 2_575 .
C2 O2 Ni1 108.6(3) . .
C2 O2 Tb1 120.7(3) . 2_575
Ni1 O2 Tb1 104.72(13) . 2_575
C10 O3 Ni1 127.5(3) . .
C10 O3 Tb1 125.9(3) . .
Ni1 O3 Tb1 106.52(14) . .
C9 O4 C11 116.8(4) . .
C9 O4 Tb1 116.1(3) . .
C11 O4 Tb1 125.3(3) . .
N3 O5 Tb1 98.0(3) . .
N3 O7 Tb1 95.1(3) . .
N4 O8 Tb1 98.7(3) . .
N4 O10 Tb1 94.9(3) . .
C14 O11 Ni1 115.5(3) . 2_575
C14 O11 Ni1 114.3(3) . .
C14 O11 Tb1 125.8(3) . 2_575
Ni1 O11 Ni1 94.58(12) 2_575 .
Ni1 O11 Tb1 101.84(12) 2_575 2_575
Ni1 O11 Tb1 99.43(12) . 2_575
N4 Tb1 Ni1 104.34(10) . 2_575
N4 Tb1 Ni1 104.68(10) . .
Ni1 Tb1 Ni1 53.38(2) 2_575 .
O1 Tb1 N4 92.55(13) 2_575 .
O1 Tb1 Ni1 148.21(9) 2_575 .
O1 Tb1 Ni1 96.85(9) 2_575 2_575
O1 Tb1 O4 80.85(12) 2_575 .
O1 Tb1 O5 72.19(12) 2_575 .
O1 Tb1 O7 117.83(13) 2_575 .
O1 Tb1 O8 71.23(13) 2_575 .
O1 Tb1 O10 114.18(12) 2_575 .
O2 Tb1 N4 121.59(13) 2_575 .
O2 Tb1 Ni1 81.30(8) 2_575 .
O2 Tb1 Ni1 35.07(8) 2_575 2_575
O2 Tb1 O1 66.91(12) 2_575 2_575
O2 Tb1 O3 85.45(12) 2_575 .
O2 Tb1 O4 85.02(12) 2_575 .
O2 Tb1 O5 137.41(12) 2_575 .
O2 Tb1 O7 150.37(12) 2_575 .
O2 Tb1 O8 99.52(12) 2_575 .
O2 Tb1 O10 140.54(13) 2_575 .
O2 Tb1 O11 72.69(11) 2_575 2_575
O3 Tb1 N4 130.58(13) . .
O3 Tb1 Ni1 73.51(9) . 2_575
O3 Tb1 Ni1 33.89(8) . .
O3 Tb1 O1 136.84(12) . 2_575
O3 Tb1 O4 63.63(11) . .
O3 Tb1 O5 118.78(12) . .
O3 Tb1 O7 72.01(12) . .
O3 Tb1 O8 149.03(13) . .
O3 Tb1 O10 108.25(12) . .
O3 Tb1 O11 69.58(11) . 2_575
O4 Tb1 N4 147.60(13) . .
O4 Tb1 Ni1 107.92(8) . 2_575
O4 Tb1 Ni1 96.88(8) . .
O4 Tb1 O7 67.98(12) . .
O5 Tb1 N4 70.61(14) . .
O5 Tb1 Ni1 167.33(9) . 2_575
O5 Tb1 Ni1 138.59(9) . .
O5 Tb1 O4 77.20(13) . .
O5 Tb1 O7 49.72(12) . .
O5 Tb1 O10 68.39(13) . .
O7 Tb1 N4 87.97(13) . .
O7 Tb1 Ni1 142.83(8) . 2_575
O7 Tb1 Ni1 89.74(8) . .
O8 Tb1 N4 25.32(12) . .
O8 Tb1 Ni1 93.04(10) . 2_575
O8 Tb1 Ni1 116.21(9) . .
O8 Tb1 O4 146.91(12) . .
O8 Tb1 O5 77.60(14) . .
O8 Tb1 O7 109.74(13) . .
O8 Tb1 O10 50.48(12) . .
O10 Tb1 N4 25.18(12) . .
O10 Tb1 Ni1 112.20(10) . 2_575
O10 Tb1 Ni1 90.16(9) . .
O10 Tb1 O4 134.38(12) . .
O10 Tb1 O7 67.04(12) . .
O11 Tb1 N4 79.78(12) 2_575 .
O11 Tb1 Ni1 36.19(7) 2_575 .
O11 Tb1 Ni1 37.67(8) 2_575 2_575
O11 Tb1 O1 126.39(12) 2_575 2_575
O11 Tb1 O4 129.32(11) 2_575 .
O11 Tb1 O5 146.15(12) 2_575 .
O11 Tb1 O7 114.83(11) 2_575 .
O11 Tb1 O8 82.66(12) 2_575 .
O11 Tb1 O10 77.82(12) 2_575 .

loop_
_geom_bond_atom_site_label_1
_geom_bond_atom_site_label_2
_geom_bond_distance
_geom_bond_site_symmetry_2
C1 H1A 0.9700 .
C1 H1B 0.9700 .
C1 C2 1.505(8) .
C1 O1 1.438(6) .
C2 H2 0.9800 .
C2 C3 1.545(8) .
C2 O2 1.422(5) .
C3 H3A 0.9700 .
C3 H3B 0.9700 .
C3 N1 1.480(6) .
C4 H4 0.9300 .
C4 C5 1.453(8) .
C4 N1 1.297(7) .
C5 C6 1.395(8) .
C5 C10 1.413(7) .
C6 H6 0.9300 .
C6 C7 1.365(10) .
C7 H7 0.9300 .
C7 C8 1.380(9) .
C8 H8 0.9300 .
C8 C9 1.362(8) .
C9 C10 1.403(7) .
C9 O4 1.388(6) .
C10 O3 1.339(6) .
C11 H11A 0.9600 .
C11 H11B 0.9600 .
C11 H11C 0.9600 .
C11 O4 1.466(6) .
C12 C13 1.466(8) .
C12 N2 1.130(7) .
C13 H13A 0.9600 .
C13 H13B 0.9600 .
C13 H13C 0.9600 .
C14 H14A 0.9600 .
C14 H14B 0.9600 .
C14 H14C 0.9600 .
C14 O11 1.450(6) .
C15 C16 1.37(2) .
C15 N5 1.44(3) .
N1 Ni1 2.005(4) .
N2 Ni1 2.127(5) .
N3 O5 1.290(6) .
N3 O6 1.222(6) .
N3 O7 1.236(6) .
N4 O8 1.274(6) .
N4 O9 1.209(6) .
N4 O10 1.258(6) .
N4 Tb1 2.946(5) .
Ni1 O2 2.024(3) .
Ni1 O3 2.001(3) .
Ni1 O11 2.075(3) 2_575
Ni1 O11 2.111(3) .
Ni1 Tb1 3.4071(9) 2_575
Ni1 Tb1 3.4403(9) .
O1 H1 0.848(10) .
O1 Tb1 2.435(3) 2_575
O2 Tb1 2.274(3) 2_575
O3 Tb1 2.287(3) .
O4 Tb1 2.570(3) .
O5 Tb1 2.504(4) .
O7 Tb1 2.595(4) .
O8 Tb1 2.471(4) .
O10 Tb1 2.558(4) .
O11 Ni1 2.075(3) 2_575
O11 Tb1 2.351(3) 2_575
Tb1 Ni1 3.4071(9) 2_575
Tb1 O1 2.435(3) 2_575
Tb1 O2 2.274(3) 2_575
Tb1 O11 2.351(3) 2_575

loop_
_geom_torsion_atom_site_label_1
_geom_torsion_atom_site_label_2
_geom_torsion_atom_site_label_3
_geom_torsion_atom_site_label_4
_geom_torsion
_geom_torsion_site_symmetry_1
_geom_torsion_site_symmetry_4
C1 C2 C3 N1 -159.5(4) . .
C1 C2 O2 Ni1 166.0(3) . .
C1 C2 O2 Tb1 45.2(5) . 2_575
C2 C1 O1 Tb1 24.7(6) . 2_575
C2 C3 N1 C4 -161.8(5) . .
C2 C3 N1 Ni1 15.1(5) . .
C3 C2 O2 Ni1 44.5(4) . .
C3 C2 O2 Tb1 -76.3(4) . 2_575
C3 N1 Ni1 N2 -90.2(4) . .
C3 N1 Ni1 O2 6.8(3) . .
C3 N1 Ni1 O3 -179.2(3) . .
C3 N1 Ni1 O11 -161.4(9) . 2_575
C3 N1 Ni1 O11 88.8(3) . .
C3 N1 Ni1 Tb1 46.1(3) . 2_575
C3 N1 Ni1 Tb1 -170.1(3) . .
C4 C5 C6 C7 -175.7(6) . .
C4 C5 C10 C9 175.0(5) . .
C4 C5 C10 O3 -5.3(8) . .
C4 N1 Ni1 N2 86.5(5) . .
C4 N1 Ni1 O2 -176.5(5) . .
C4 N1 Ni1 O3 -2.5(5) . .
C4 N1 Ni1 O11 15.3(13) . 2_575
C4 N1 Ni1 O11 -94.4(4) . .
C4 N1 Ni1 Tb1 -137.2(4) . 2_575
C4 N1 Ni1 Tb1 6.7(5) . .
C5 C4 N1 C3 -175.7(5) . .
C5 C4 N1 Ni1 7.9(8) . .
C5 C6 C7 C8 -0.5(11) . .
C5 C10 O3 Ni1 10.9(7) . .
C5 C10 O3 Tb1 -163.9(4) . .
C6 C5 C10 C9 -2.4(8) . .
C6 C5 C10 O3 177.3(5) . .
C6 C7 C8 C9 -0.5(10) . .
C7 C8 C9 C10 0.0(9) . .
C7 C8 C9 O4 -179.1(6) . .
C8 C9 C10 C5 1.4(8) . .
C8 C9 C10 O3 -178.3(5) . .
C8 C9 O4 C11 -0.5(8) . .
C8 C9 O4 Tb1 165.2(5) . .
C9 C10 O3 Ni1 -169.4(3) . .
C9 C10 O3 Tb1 15.8(6) . .
C9 O4 Tb1 N4 -109.6(4) . .
C9 O4 Tb1 Ni1 75.9(3) . 2_575
C9 O4 Tb1 Ni1 22.2(3) . .
C9 O4 Tb1 O1 170.2(3) . 2_575
C9 O4 Tb1 O2 102.8(3) . 2_575
C9 O4 Tb1 O3 15.4(3) . .
C9 O4 Tb1 O5 -116.2(3) . .
C9 O4 Tb1 O7 -64.7(3) . .
C9 O4 Tb1 O8 -157.4(3) . .
C9 O4 Tb1 O10 -74.8(4) . .
C9 O4 Tb1 O11 40.0(4) . 2_575
C10 C5 C6 C7 2.0(9) . .
C10 C9 O4 C11 -179.7(5) . .
C10 C9 O4 Tb1 -14.0(5) . .
C10 O3 Tb1 N4 128.3(4) . .
C10 O3 Tb1 Ni1 175.7(5) . .
C10 O3 Tb1 Ni1 -136.7(4) . 2_575
C10 O3 Tb1 O1 -54.4(4) . 2_575
C10 O3 Tb1 O2 -103.1(4) . 2_575
C10 O3 Tb1 O4 -16.4(3) . .
C10 O3 Tb1 O5 39.9(4) . .
C10 O3 Tb1 O7 57.4(4) . .
C10 O3 Tb1 O8 155.9(3) . .
C10 O3 Tb1 O10 114.8(4) . .
C10 O3 Tb1 O11 -176.3(4) . 2_575
C11 O4 Tb1 N4 54.7(5) . .
C11 O4 Tb1 Ni1 -173.5(4) . .
C11 O4 Tb1 Ni1 -119.8(4) . 2_575
C11 O4 Tb1 O1 -25.5(4) . 2_575
C11 O4 Tb1 O2 -92.9(4) . 2_575
C11 O4 Tb1 O3 179.8(4) . .
C11 O4 Tb1 O5 48.2(4) . .
C11 O4 Tb1 O7 99.6(4) . .
C11 O4 Tb1 O8 7.0(5) . .
C11 O4 Tb1 O10 89.5(4) . .
C11 O4 Tb1 O11 -155.6(4) . 2_575
C12 N2 Ni1 N1 -94.9(12) . .
C12 N2 Ni1 O2 -178.1(12) . .
C12 N2 Ni1 O3 -3.6(12) . .
C12 N2 Ni1 O11 93.1(18) . .
C12 N2 Ni1 O11 77.4(12) . 2_575
C12 N2 Ni1 Tb1 35.6(12) . .
C12 N2 Ni1 Tb1 172.9(11) . 2_575
C13 C12 N2 Ni1 -92(26) . .
N1 C4 C5 C6 172.8(6) . .
N1 C4 C5 C10 -4.8(9) . .
N1 Ni1 O2 C2 -29.2(3) . .
N1 Ni1 O2 Tb1 100.96(16) . 2_575
N1 Ni1 O3 C10 -6.7(4) . .
N1 Ni1 O3 Tb1 168.94(17) . .
N1 Ni1 O11 C14 51.7(3) . .
N1 Ni1 O11 Ni1 172.36(15) . 2_575
N1 Ni1 O11 Tb1 -84.82(15) . 2_575
N1 Ni1 Tb1 N4 130.17(19) . .
N1 Ni1 Tb1 Ni1 -132.69(16) . 2_575
N1 Ni1 Tb1 O1 -109.2(2) . 2_575
N1 Ni1 Tb1 O2 -109.31(18) . 2_575
N1 Ni1 Tb1 O3 -14.5(2) . .
N1 Ni1 Tb1 O4 -25.45(18) . .
N1 Ni1 Tb1 O5 53.0(2) . .
N1 Ni1 Tb1 O7 42.33(18) . .
N1 Ni1 Tb1 O8 154.30(19) . .
N1 Ni1 Tb1 O10 109.37(18) . .
N1 Ni1 Tb1 O11 178.2(2) . 2_575
N2 Ni1 O2 C2 59.4(3) . .
N2 Ni1 O2 Tb1 -170.39(16) . 2_575
N2 Ni1 O3 C10 -96.1(4) . .
N2 Ni1 O3 Tb1 79.50(18) . .
N2 Ni1 O11 C14 -136.4(14) . .
N2 Ni1 O11 Ni1 -15.7(14) . 2_575
N2 Ni1 O11 Tb1 87.1(14) . 2_575
N2 Ni1 Tb1 N4 47.14(17) . .
N2 Ni1 Tb1 Ni1 144.28(14) . 2_575
N2 Ni1 Tb1 O1 167.8(2) . 2_575
N2 Ni1 Tb1 O2 167.66(16) . 2_575
N2 Ni1 Tb1 O3 -97.5(2) . .
N2 Ni1 Tb1 O4 -108.48(16) . .
N2 Ni1 Tb1 O5 -30.1(2) . .
N2 Ni1 Tb1 O7 -40.70(16) . .
N2 Ni1 Tb1 O8 71.27(17) . .
N2 Ni1 Tb1 O10 26.34(17) . .
N2 Ni1 Tb1 O11 95.16(19) . 2_575
N3 O5 Tb1 N4 -98.8(3) . .
N3 O5 Tb1 Ni1 -167.2(3) . 2_575
N3 O5 Tb1 Ni1 -8.4(4) . .
N3 O5 Tb1 O1 161.8(3) . 2_575
N3 O5 Tb1 O2 145.2(3) . 2_575
N3 O5 Tb1 O3 27.6(3) . .
N3 O5 Tb1 O4 77.5(3) . .
N3 O5 Tb1 O7 5.6(3) . .
N3 O5 Tb1 O8 -124.2(3) . .
N3 O5 Tb1 O10 -72.0(3) . .
N3 O5 Tb1 O11 -68.4(4) . 2_575
N3 O7 Tb1 N4 60.3(3) . .
N3 O7 Tb1 Ni1 165.0(3) . .
N3 O7 Tb1 Ni1 171.6(2) . 2_575
N3 O7 Tb1 O1 -31.6(3) . 2_575
N3 O7 Tb1 O2 -123.3(3) . 2_575
N3 O7 Tb1 O3 -165.6(3) . .
N3 O7 Tb1 O4 -97.5(3) . .
N3 O7 Tb1 O5 -5.8(3) . .
N3 O7 Tb1 O8 47.1(3) . .
N3 O7 Tb1 O10 74.7(3) . .
N3 O7 Tb1 O11 138.0(3) . 2_575
N4 O8 Tb1 Ni1 -67.7(3) . .
N4 O8 Tb1 Ni1 -117.9(3) . 2_575
N4 O8 Tb1 O1 145.9(3) . 2_575
N4 O8 Tb1 O2 -152.6(3) . 2_575
N4 O8 Tb1 O3 -55.5(4) . .
N4 O8 Tb1 O4 111.9(3) . .
N4 O8 Tb1 O5 70.7(3) . .
N4 O8 Tb1 O7 32.2(3) . .
N4 O8 Tb1 O10 -1.4(3) . .
N4 O8 Tb1 O11 -81.6(3) . 2_575
N4 O10 Tb1 Ni1 126.1(3) . .
N4 O10 Tb1 Ni1 76.2(3) . 2_575
N4 O10 Tb1 O1 -32.8(4) . 2_575
N4 O10 Tb1 O2 49.7(4) . 2_575
N4 O10 Tb1 O3 155.3(3) . .
N4 O10 Tb1 O4 -134.1(3) . .
N4 O10 Tb1 O5 -90.2(3) . .
N4 O10 Tb1 O7 -144.2(3) . .
N4 O10 Tb1 O8 1.4(3) . .
N4 O10 Tb1 O11 91.9(3) . 2_575
Ni1 O3 Tb1 N4 -47.4(2) . .
Ni1 O3 Tb1 Ni1 47.54(12) . 2_575
Ni1 O3 Tb1 O1 129.86(17) . 2_575
Ni1 O3 Tb1 O2 81.16(16) . 2_575
Ni1 O3 Tb1 O4 167.9(2) . .
Ni1 O3 Tb1 O5 -135.81(15) . .
Ni1 O3 Tb1 O7 -118.34(17) . .
Ni1 O3 Tb1 O8 -19.8(3) . .
Ni1 O3 Tb1 O10 -60.95(18) . .
Ni1 O3 Tb1 O11 7.96(13) . 2_575
O1 C1 C2 C3 78.4(5) . .
O1 C1 C2 O2 -41.9(6) . .
O2 C2 C3 N1 -39.4(6) . .
O2 Ni1 O3 C10 41.4(11) . .
O2 Ni1 O3 Tb1 -143.0(9) . .
O2 Ni1 O11 C14 134.0(3) . .
O2 Ni1 O11 Ni1 -105.34(13) . 2_575
O2 Ni1 O11 Tb1 -2.52(12) . 2_575
O2 Ni1 Tb1 N4 -44.10(19) . .
O2 Ni1 Tb1 Ni1 53.04(17) . 2_575
O2 Ni1 Tb1 O1 76.6(3) . 2_575
O2 Ni1 Tb1 O2 76.4(2) . 2_575
O2 Ni1 Tb1 O3 171.2(2) . .
O2 Ni1 Tb1 O4 160.29(19) . .
O2 Ni1 Tb1 O5 -121.3(2) . .
O2 Ni1 Tb1 O7 -131.93(19) . .
O2 Ni1 Tb1 O8 -19.96(19) . .
O2 Ni1 Tb1 O10 -64.90(19) . .
O2 Ni1 Tb1 O11 3.9(2) . 2_575
O3 Ni1 O2 C2 -77.7(10) . .
O3 Ni1 O2 Tb1 52.5(10) . 2_575
O3 Ni1 O11 C14 -39.9(3) . .
O3 Ni1 O11 Ni1 80.79(13) . 2_575
O3 Ni1 O11 Tb1 -176.39(12) . 2_575
O3 Ni1 Tb1 N4 144.67(19) . .
O3 Ni1 Tb1 Ni1 -118.19(16) . 2_575
O3 Ni1 Tb1 O1 -94.7(2) . 2_575
O3 Ni1 Tb1 O2 -94.81(18) . 2_575
O3 Ni1 Tb1 O4 -10.94(18) . .
O3 Ni1 Tb1 O5 67.5(2) . .
O3 Ni1 Tb1 O7 56.84(18) . .
O3 Ni1 Tb1 O8 168.81(18) . .
O3 Ni1 Tb1 O10 123.87(18) . .
O3 Ni1 Tb1 O11 -167.3(2) . 2_575
O4 C9 C10 C5 -179.3(4) . .
O4 C9 C10 O3 1.0(7) . .
O5 N3 O7 Tb1 9.6(5) . .
O6 N3 O5 Tb1 172.0(5) . .
O6 N3 O7 Tb1 -172.4(5) . .
O7 N3 O5 Tb1 -10.1(5) . .
O8 N4 O10 Tb1 -2.3(5) . .
O8 N4 Tb1 Ni1 65.6(3) . 2_575
O8 N4 Tb1 Ni1 120.9(3) . .
O8 N4 Tb1 O1 -32.1(3) . 2_575
O8 N4 Tb1 O2 32.2(4) . 2_575
O8 N4 Tb1 O3 146.1(3) . .
O8 N4 Tb1 O4 -109.0(3) . .
O8 N4 Tb1 O5 -102.2(3) . .
O8 N4 Tb1 O7 -149.9(3) . .
O8 N4 Tb1 O10 177.5(5) . .
O8 N4 Tb1 O11 94.4(3) . 2_575
O9 N4 O8 Tb1 -177.8(5) . .
O9 N4 O10 Tb1 177.9(5) . .
O9 N4 Tb1 Ni1 157(8) . .
O9 N4 Tb1 Ni1 102(8) . 2_575
O9 N4 Tb1 O1 4(8) . 2_575
O9 N4 Tb1 O2 68(8) . 2_575
O9 N4 Tb1 O3 -178(100) . .
O9 N4 Tb1 O4 -73(8) . .
O9 N4 Tb1 O5 -66(8) . .
O9 N4 Tb1 O7 -114(8) . .
O9 N4 Tb1 O8 36(8) . .
O9 N4 Tb1 O10 -146(9) . .
O9 N4 Tb1 O11 130(8) . 2_575
O10 N4 O8 Tb1 2.4(5) . .
O10 N4 Tb1 Ni1 -56.6(3) . .
O10 N4 Tb1 Ni1 -111.9(3) . 2_575
O10 N4 Tb1 O1 150.4(3) . 2_575
O10 N4 Tb1 O2 -145.3(3) . 2_575
O10 N4 Tb1 O3 -31.5(4) . .
O10 N4 Tb1 O4 73.5(4) . .
O10 N4 Tb1 O5 80.3(3) . .
O10 N4 Tb1 O7 32.6(3) . .
O10 N4 Tb1 O8 -177.5(5) . .
O10 N4 Tb1 O11 -83.1(3) . 2_575
O11 Ni1 O2 C2 149.1(3) 2_575 .
O11 Ni1 O2 C2 -127.5(3) . .
O11 Ni1 O2 Tb1 -80.75(15) 2_575 2_575
O11 Ni1 O2 Tb1 2.66(12) . 2_575
O11 Ni1 O3 C10 175.8(4) 2_575 .
O11 Ni1 O3 C10 90.7(4) . .
O11 Ni1 O3 Tb1 -93.64(15) . .
O11 Ni1 O3 Tb1 -8.56(13) 2_575 .
O11 Ni1 O11 C14 -120.7(3) 2_575 .
O11 Ni1 O11 Ni1 0.0 2_575 2_575
O11 Ni1 O11 Tb1 102.82(14) 2_575 2_575
O11 Ni1 Tb1 N4 -48.02(16) 2_575 .
O11 Ni1 Tb1 N4 -127.03(13) . .
O11 Ni1 Tb1 Ni1 -29.89(8) . 2_575
O11 Ni1 Tb1 Ni1 49.12(12) 2_575 2_575
O11 Ni1 Tb1 O1 -6.4(2) . 2_575
O11 Ni1 Tb1 O1 72.6(2) 2_575 2_575
O11 Ni1 Tb1 O2 -6.51(12) . 2_575
O11 Ni1 Tb1 O2 72.50(15) 2_575 2_575
O11 Ni1 Tb1 O3 88.30(18) . .
O11 Ni1 Tb1 O3 167.3(2) 2_575 .
O11 Ni1 Tb1 O4 156.37(15) 2_575 .
O11 Ni1 Tb1 O4 77.36(12) . .
O11 Ni1 Tb1 O5 155.78(17) . .
O11 Ni1 Tb1 O5 -125.2(2) 2_575 .
O11 Ni1 Tb1 O7 -135.86(15) 2_575 .
O11 Ni1 Tb1 O7 145.14(12) . .
O11 Ni1 Tb1 O8 -102.89(13) . .
O11 Ni1 Tb1 O8 -23.88(16) 2_575 .
O11 Ni1 Tb1 O10 -147.83(12) . .
O11 Ni1 Tb1 O10 -68.82(15) 2_575 .
O11 Ni1 Tb1 O11 -79.01(16) . 2_575
Tb1 Ni1 O2 C2 -130.2(3) 2_575 .
Tb1 Ni1 O2 C2 146.4(2) . .
Tb1 Ni1 O2 Tb1 -83.46(19) . 2_575
Tb1 Ni1 O3 C10 -175.6(5) . .
Tb1 Ni1 O3 C10 87.3(4) 2_575 .
Tb1 Ni1 O3 Tb1 -97.09(15) 2_575 .
Tb1 Ni1 O11 C14 -79.5(3) . .
Tb1 Ni1 O11 C14 136.5(4) 2_575 .
Tb1 Ni1 O11 Ni1 41.20(9) . 2_575
Tb1 Ni1 O11 Ni1 -102.82(14) 2_575 2_575
Tb1 Ni1 O11 Tb1 144.02(8) . 2_575
Tb1 Ni1 Tb1 N4 -97.14(10) 2_575 .
Tb1 Ni1 Tb1 Ni1 0.0 2_575 2_575
Tb1 Ni1 Tb1 O1 23.53(19) 2_575 2_575
Tb1 Ni1 Tb1 O2 23.38(9) 2_575 2_575
Tb1 Ni1 Tb1 O3 118.19(16) 2_575 .
Tb1 Ni1 Tb1 O4 107.24(9) 2_575 .
Tb1 Ni1 Tb1 O5 -174.33(15) 2_575 .
Tb1 Ni1 Tb1 O7 175.02(9) 2_575 .
Tb1 Ni1 Tb1 O8 -73.01(10) 2_575 .
Tb1 Ni1 Tb1 O10 -117.94(9) 2_575 .
Tb1 Ni1 Tb1 O11 -49.12(13) 2_575 2_575
